data_7111593
loop_
_publ_author_name
'Ramakrishnan, S.'
'Anju, K. S.'
'Thomas, Ajesh P.'
'Suresh, E.'
'Srinivasan, A.'

_publ_section_title
;
 Calix[n]metallocenyl[m]phyrins (n = 1, 2 and m = 2, 4): aryl vs. alkyl
;
_journal_issue 26
_journal_name_full 'Chemical Communications'
_journal_page_first 4746
_journal_page_last 4748
_journal_paper_doi 10.1039/c001187h
_journal_volume 46
_journal_year 2010
_chemical_formula_sum 'C31 H25 F5 Fe N2'
_chemical_formula_weight 576.38
_chemical_name_systematic
;
?
;
_space_group_IT_number 14
_symmetry_cell_setting monoclinic
_symmetry_space_group_name_Hall '-P 2ybc'
_symmetry_space_group_name_H-M 'P 1 21/c 1'
_atom_sites_solution_hydrogens geom
_atom_sites_solution_primary direct
_atom_sites_solution_secondary difmap
_audit_creation_method SHELXL-97
_cell_angle_alpha 90.00
_cell_angle_beta 90.4690(10)
_cell_angle_gamma 90.00
_cell_formula_units_Z 4
_cell_length_a 11.1820(2)
_cell_length_b 10.4371(2)
_cell_length_c 21.7536(4)
_cell_measurement_reflns_used 7550
_cell_measurement_temperature 293(2)
_cell_measurement_theta_max 30.0
_cell_measurement_theta_min 2.5
_cell_volume 2538.73(8)
_computing_cell_refinement 'APEX2/SAINT (Bruker, 2004)'
_computing_data_collection 'APEX2 (Bruker, 2004)'
_computing_data_reduction 'SAINT/XPREP (Bruker, 2004)'
_computing_molecular_graphics 'ORTEP 32 (Farrugia, 1997)'
_computing_publication_material 'SHELXL-97 (Sheldrick, 1997)'
_computing_structure_refinement 'SHELXL-97 (Sheldrick, 1997)'
_computing_structure_solution 'SIR92 (Altomare etal., 1993)'
_diffrn_ambient_temperature 293(2)
_diffrn_measured_fraction_theta_full 1.000
_diffrn_measured_fraction_theta_max 0.997
_diffrn_measurement_device_type 'Bruker axs kappa apex2 CCD diffractometer'
_diffrn_measurement_method '\w and \f scan'
_diffrn_radiation_monochromator graphite
_diffrn_radiation_source 'fine-focus sealed tube'
_diffrn_radiation_type MoK\a
_diffrn_radiation_wavelength 0.71073
_diffrn_reflns_av_R_equivalents 0.0328
_diffrn_reflns_av_sigmaI/netI 0.0316
_diffrn_reflns_limit_h_max 15
_diffrn_reflns_limit_h_min -15
_diffrn_reflns_limit_k_max 14
_diffrn_reflns_limit_k_min -14
_diffrn_reflns_limit_l_max 30
_diffrn_reflns_limit_l_min -30
_diffrn_reflns_number 32605
_diffrn_reflns_theta_full 25.00
_diffrn_reflns_theta_max 30.25
_diffrn_reflns_theta_min 1.82
_diffrn_standards_decay_% 0
_exptl_absorpt_coefficient_mu 0.655
_exptl_absorpt_correction_T_max 0.8801
_exptl_absorpt_correction_T_min 0.7031
_exptl_absorpt_correction_type multi-scan
_exptl_absorpt_process_details '(SADABS, 1999)'
_exptl_crystal_colour red
_exptl_crystal_density_diffrn 1.508
_exptl_crystal_density_method 'not measured'
_exptl_crystal_description needle
_exptl_crystal_F_000 1184
_exptl_crystal_size_max 0.30
_exptl_crystal_size_mid 0.20
_exptl_crystal_size_min 0.20
_refine_diff_density_max 0.341
_refine_diff_density_min -0.300
_refine_diff_density_rms 0.062
_refine_ls_extinction_method none
_refine_ls_goodness_of_fit_ref 1.053
_refine_ls_hydrogen_treatment mixed
_refine_ls_matrix_type full
_refine_ls_number_parameters 356
_refine_ls_number_reflns 7550
_refine_ls_number_restraints 0
_refine_ls_restrained_S_all 1.053
_refine_ls_R_factor_all 0.0625
_refine_ls_R_factor_gt 0.0391
_refine_ls_shift/su_max 0.001
_refine_ls_shift/su_mean 0.000
_refine_ls_structure_factor_coef Fsqd
_refine_ls_weighting_details 'calc w=1/[\s^2^(Fo^2^)+(0.0632P)^2^+0.4317P] where P=(Fo^2^+2Fc^2^)/3'
_refine_ls_weighting_scheme calc
_refine_ls_wR_factor_gt 0.1035
_refine_ls_wR_factor_ref 0.1212
_reflns_number_gt 5510
_reflns_number_total 7550
_reflns_threshold_expression >2sigma(I)
_cod_data_source_file C001187Hsup1.cif
_cod_data_source_block rk215
_cod_original_sg_symbol_H-M P21/c
_cod_database_code 7111593

loop_
_symmetry_equiv_pos_as_xyz
'x, y, z'
'-x, y+1/2, -z+1/2'
'-x, -y, -z'
'x, -y-1/2, z-1/2'

loop_
_atom_site_label
_atom_site_type_symbol
_atom_site_fract_x
_atom_site_fract_y
_atom_site_fract_z
_atom_site_U_iso_or_equiv
_atom_site_adp_type
_atom_site_occupancy
_atom_site_symmetry_multiplicity
_atom_site_calc_flag
_atom_site_refinement_flags
C1 C 0.04737(16) 0.24425(18) 0.99213(10) 0.0405(4) Uani 1 1 d .
H1 H -0.0125 0.1831 0.9961 0.049 Uiso 1 1 calc R
C2 C 0.06269(18) 0.3524(2) 1.03010(10) 0.0497(5) Uani 1 1 d .
H2 H 0.0147 0.3751 1.0631 0.060 Uiso 1 1 calc R
C3 C 0.1637(2) 0.42030(19) 1.00923(10) 0.0510(5) Uani 1 1 d .
H3 H 0.1942 0.4954 1.0262 0.061 Uiso 1 1 calc R
C4 C 0.21032(17) 0.35399(17) 0.95795(9) 0.0399(4) Uani 1 1 d .
H4 H 0.2769 0.3785 0.9354 0.048 Uiso 1 1 calc R
C5 C 0.13849(15) 0.24356(16) 0.94651(8) 0.0339(4) Uani 1 1 d .
C6 C 0.37707(15) 0.21304(16) 1.07861(7) 0.0306(3) Uani 1 1 d .
C7 C 0.33750(15) 0.09766(16) 1.05018(8) 0.0329(3) Uani 1 1 d .
H7 H 0.3783 0.0523 1.0201 0.040 Uiso 1 1 calc R
C8 C 0.22556(16) 0.06343(18) 1.07533(9) 0.0396(4) Uani 1 1 d .
H8 H 0.1805 -0.0082 1.0646 0.048 Uiso 1 1 calc R
C9 C 0.19432(17) 0.1557(2) 1.11904(9) 0.0440(5) Uani 1 1 d .
H9 H 0.1254 0.1557 1.1427 0.053 Uiso 1 1 calc R
C10 C 0.28623(17) 0.24887(18) 1.12096(8) 0.0390(4) Uani 1 1 d .
H10 H 0.2872 0.3215 1.1457 0.047 Uiso 1 1 calc R
C11 C 0.50166(16) 0.27211(16) 1.07852(8) 0.0335(4) Uani 1 1 d .
C12 C 0.4967(2) 0.4162(2) 1.09244(11) 0.0559(6) Uani 1 1 d .
H12A H 0.4548 0.4299 1.1302 0.084 Uiso 1 1 calc R
H12B H 0.4556 0.4597 1.0596 0.084 Uiso 1 1 calc R
H12C H 0.5765 0.4493 1.0962 0.084 Uiso 1 1 calc R
C13 C 0.57295(18) 0.2027(3) 1.12956(9) 0.0518(5) Uani 1 1 d .
H13A H 0.5323 0.2123 1.1680 0.078 Uiso 1 1 calc R
H13B H 0.6515 0.2394 1.1328 0.078 Uiso 1 1 calc R
H13C H 0.5794 0.1134 1.1196 0.078 Uiso 1 1 calc R
C14 C 0.56765(15) 0.25599(15) 1.01907(8) 0.0311(3) Uani 1 1 d .
C15 C 0.69337(16) 0.27012(18) 1.00914(9) 0.0375(4) Uani 1 1 d .
H15 H 0.7514 0.2872 1.0389 0.045 Uiso 1 1 calc R
C16 C 0.71193(15) 0.25368(16) 0.94754(9) 0.0346(4) Uani 1 1 d .
H16 H 0.7850 0.2576 0.9275 0.042 Uiso 1 1 calc R
C17 C 0.59900(15) 0.22954(16) 0.92015(8) 0.0315(3) Uani 1 1 d .
C18 C 0.56579(15) 0.20298(17) 0.85946(8) 0.0334(4) Uani 1 1 d .
C19 C 0.66013(15) 0.19929(17) 0.81161(8) 0.0337(4) Uani 1 1 d .
C20 C 0.73256(16) 0.30339(19) 0.79856(9) 0.0393(4) Uani 1 1 d .
C21 C 0.82137(17) 0.2977(2) 0.75526(9) 0.0460(5) Uani 1 1 d .
C22 C 0.83944(18) 0.1880(3) 0.72336(9) 0.0528(5) Uani 1 1 d .
C23 C 0.7696(2) 0.0834(2) 0.73390(10) 0.0528(5) Uani 1 1 d .
C24 C 0.68118(17) 0.08930(19) 0.77760(8) 0.0414(4) Uani 1 1 d .
C25 C 0.44701(15) 0.17890(19) 0.84137(8) 0.0376(4) Uani 1 1 d .
C26 C 0.39291(18) 0.1669(2) 0.78333(9) 0.0508(5) Uani 1 1 d .
H26 H 0.4320 0.1661 0.7457 0.061 Uiso 1 1 calc R
C27 C 0.27245(18) 0.1565(2) 0.79194(9) 0.0517(5) Uani 1 1 d .
H27 H 0.2143 0.1476 0.7614 0.062 Uiso 1 1 calc R
C28 C 0.25291(15) 0.16205(18) 0.85593(8) 0.0374(4) Uani 1 1 d .
C29 C 0.13924(15) 0.15186(19) 0.89199(8) 0.0376(4) Uani 1 1 d .
C30 C 0.12549(18) 0.0122(2) 0.91348(10) 0.0481(5) Uani 1 1 d .
H30A H 0.0535 0.0038 0.9369 0.072 Uiso 1 1 calc R
H30B H 0.1930 -0.0111 0.9386 0.072 Uiso 1 1 calc R
H30C H 0.1214 -0.0433 0.8783 0.072 Uiso 1 1 calc R
C31 C 0.03298(18) 0.1865(3) 0.84993(10) 0.0586(6) Uani 1 1 d .
H31A H -0.0400 0.1804 0.8727 0.088 Uiso 1 1 calc R
H31B H 0.0301 0.1284 0.8158 0.088 Uiso 1 1 calc R
H31C H 0.0425 0.2725 0.8351 0.088 Uiso 1 1 calc R
N1 N 0.51360(13) 0.23300(14) 0.96634(7) 0.0334(3) Uani 1 1 d .
N2 N 0.35692(13) 0.17270(17) 0.88401(7) 0.0386(4) Uani 1 1 d .
F1 F 0.71735(12) 0.41388(11) 0.82851(6) 0.0587(3) Uani 1 1 d .
F2 F 0.89166(12) 0.39971(14) 0.74574(7) 0.0707(4) Uani 1 1 d .
F3 F 0.92644(14) 0.18243(19) 0.68145(7) 0.0878(5) Uani 1 1 d .
F4 F 0.78669(15) -0.02448(17) 0.70235(8) 0.0902(5) Uani 1 1 d .
F5 F 0.61548(12) -0.01576(12) 0.78692(6) 0.0585(3) Uani 1 1 d .
Fe1 Fe 0.21054(2) 0.23872(2) 1.035192(11) 0.03001(8) Uani 1 1 d .
H2A H 0.372(3) 0.190(3) 0.9193(14) 0.085(9) Uiso 1 1 d .

loop_
_atom_site_aniso_label
_atom_site_aniso_U_11
_atom_site_aniso_U_22
_atom_site_aniso_U_33
_atom_site_aniso_U_23
_atom_site_aniso_U_13
_atom_site_aniso_U_12
C1 0.0241(8) 0.0533(11) 0.0443(10) 0.0107(8) 0.0058(7) 0.0053(7)
C2 0.0409(11) 0.0566(12) 0.0520(12) 0.0036(9) 0.0088(9) 0.0220(9)
C3 0.0584(13) 0.0340(10) 0.0606(13) 0.0030(9) 0.0005(10) 0.0104(9)
C4 0.0375(9) 0.0377(9) 0.0446(10) 0.0133(8) 0.0020(8) 0.0008(7)
C5 0.0251(8) 0.0416(9) 0.0352(9) 0.0104(7) 0.0029(7) 0.0035(6)
C6 0.0293(8) 0.0365(8) 0.0260(8) 0.0022(6) 0.0035(6) 0.0018(6)
C7 0.0305(8) 0.0323(8) 0.0359(9) 0.0041(6) 0.0015(7) 0.0043(6)
C8 0.0340(9) 0.0388(9) 0.0461(10) 0.0124(8) 0.0009(8) -0.0032(7)
C9 0.0335(9) 0.0634(12) 0.0352(9) 0.0138(9) 0.0101(8) 0.0015(8)
C10 0.0341(9) 0.0538(11) 0.0291(8) -0.0022(7) 0.0065(7) 0.0041(8)
C11 0.0311(8) 0.0396(9) 0.0299(8) -0.0045(7) 0.0028(7) -0.0037(7)
C12 0.0583(13) 0.0467(11) 0.0630(14) -0.0174(10) 0.0213(11) -0.0116(10)
C13 0.0376(10) 0.0842(15) 0.0336(10) 0.0029(10) -0.0041(8) -0.0037(10)
C14 0.0267(8) 0.0351(8) 0.0314(8) -0.0006(6) 0.0016(6) -0.0006(6)
C15 0.0263(8) 0.0469(10) 0.0393(10) -0.0038(7) -0.0016(7) -0.0030(7)
C16 0.0234(8) 0.0399(9) 0.0406(9) -0.0006(7) 0.0058(7) -0.0003(6)
C17 0.0253(8) 0.0378(9) 0.0315(8) -0.0005(6) 0.0056(6) -0.0006(6)
C18 0.0291(8) 0.0400(9) 0.0312(8) 0.0020(7) 0.0085(7) -0.0011(7)
C19 0.0271(8) 0.0448(9) 0.0291(8) 0.0040(7) 0.0064(6) 0.0019(7)
C20 0.0340(9) 0.0461(10) 0.0378(9) 0.0088(8) 0.0069(7) 0.0042(8)
C21 0.0309(9) 0.0656(13) 0.0416(10) 0.0202(9) 0.0070(8) -0.0014(9)
C22 0.0365(10) 0.0869(16) 0.0351(10) 0.0091(10) 0.0156(8) 0.0091(10)
C23 0.0525(12) 0.0677(14) 0.0382(10) -0.0074(10) 0.0105(9) 0.0148(10)
C24 0.0387(10) 0.0513(11) 0.0342(9) 0.0010(8) 0.0063(8) 0.0019(8)
C25 0.0283(8) 0.0564(11) 0.0284(8) 0.0005(7) 0.0059(7) -0.0024(8)
C26 0.0399(11) 0.0851(16) 0.0274(9) 0.0028(9) 0.0063(8) -0.0077(10)
C27 0.0356(10) 0.0894(16) 0.0300(9) 0.0037(10) -0.0028(8) -0.0098(10)
C28 0.0290(8) 0.0521(11) 0.0310(8) 0.0039(7) -0.0010(7) -0.0033(7)
C29 0.0239(8) 0.0560(11) 0.0330(9) 0.0057(8) -0.0011(7) -0.0028(7)
C30 0.0427(11) 0.0521(12) 0.0497(11) -0.0026(9) 0.0067(9) -0.0104(9)
C31 0.0303(10) 0.0992(19) 0.0464(12) 0.0067(12) -0.0061(9) 0.0018(11)
N1 0.0246(7) 0.0481(8) 0.0276(7) -0.0011(6) 0.0044(5) -0.0016(6)
N2 0.0240(7) 0.0655(11) 0.0264(7) 0.0003(7) 0.0028(6) -0.0037(7)
F1 0.0625(8) 0.0439(7) 0.0700(8) 0.0008(6) 0.0201(7) -0.0050(6)
F2 0.0513(7) 0.0831(10) 0.0780(9) 0.0316(8) 0.0204(7) -0.0144(7)
F3 0.0664(9) 0.1312(15) 0.0665(9) 0.0037(9) 0.0460(8) 0.0087(9)
F4 0.1031(13) 0.0895(11) 0.0787(10) -0.0344(9) 0.0371(9) 0.0122(9)
F5 0.0654(8) 0.0498(7) 0.0606(8) -0.0086(6) 0.0129(6) -0.0098(6)
Fe1 0.02630(13) 0.03216(14) 0.03166(14) 0.00316(9) 0.00533(9) 0.00296(9)

loop_
_atom_type_symbol
_atom_type_description
_atom_type_scat_dispersion_real
_atom_type_scat_dispersion_imag
_atom_type_scat_source
C C 0.0033 0.0016 'International Tables Vol C Tables 4.2.6.8 and 6.1.1.4'
H H 0.0000 0.0000 'International Tables Vol C Tables 4.2.6.8 and 6.1.1.4'
N N 0.0061 0.0033 'International Tables Vol C Tables 4.2.6.8 and 6.1.1.4'
F F 0.0171 0.0103 'International Tables Vol C Tables 4.2.6.8 and 6.1.1.4'
Fe Fe 0.3463 0.8444 'International Tables Vol C Tables 4.2.6.8 and 6.1.1.4'

loop_
_geom_angle_atom_site_label_1
_geom_angle_atom_site_label_2
_geom_angle_atom_site_label_3
_geom_angle
C2 C1 C5 109.12(17)
C2 C1 Fe1 69.53(11)
C5 C1 Fe1 71.29(10)
C2 C1 H1 125.4
C5 C1 H1 125.4
Fe1 C1 H1 125.3
C1 C2 C3 107.91(18)
C1 C2 Fe1 70.11(10)
C3 C2 Fe1 70.05(11)
C1 C2 H2 126.0
C3 C2 H2 126.0
Fe1 C2 H2 125.4
C2 C3 C4 108.00(19)
C2 C3 Fe1 69.50(11)
C4 C3 Fe1 70.69(11)
C2 C3 H3 126.0
C4 C3 H3 126.0
Fe1 C3 H3 125.4
C3 C4 C5 108.78(17)
C3 C4 Fe1 69.02(11)
C5 C4 Fe1 70.62(10)
C3 C4 H4 125.6
C5 C4 H4 125.6
Fe1 C4 H4 126.3
C4 C5 C1 106.19(17)
C4 C5 C29 129.55(16)
C1 C5 C29 123.53(16)
C4 C5 Fe1 69.22(10)
C1 C5 Fe1 68.27(11)
C29 C5 Fe1 134.44(12)
C7 C6 C10 106.39(15)
C7 C6 C11 128.54(15)
C10 C6 C11 123.42(16)
C7 C6 Fe1 68.94(9)
C10 C6 Fe1 67.87(10)
C11 C6 Fe1 139.11(12)
C8 C7 C6 108.56(16)
C8 C7 Fe1 68.46(10)
C6 C7 Fe1 71.14(9)
C8 C7 H7 125.7
C6 C7 H7 125.7
Fe1 C7 H7 126.2
C9 C8 C7 108.38(16)
C9 C8 Fe1 69.68(11)
C7 C8 Fe1 71.17(10)
C9 C8 H8 125.8
C7 C8 H8 125.8
Fe1 C8 H8 124.9
C8 C9 C10 107.91(16)
C8 C9 Fe1 70.03(10)
C10 C9 Fe1 70.29(10)
C8 C9 H9 126.0
C10 C9 H9 126.0
Fe1 C9 H9 125.2
C9 C10 C6 108.75(16)
C9 C10 Fe1 69.06(11)
C6 C10 Fe1 71.87(10)
C9 C10 H10 125.6
C6 C10 H10 125.6
Fe1 C10 H10 125.0
C14 C11 C6 114.28(14)
C14 C11 C12 107.34(15)
C6 C11 C12 111.19(15)
C14 C11 C13 108.20(15)
C6 C11 C13 106.05(15)
C12 C11 C13 109.70(17)
C11 C12 H12A 109.5
C11 C12 H12B 109.5
H12A C12 H12B 109.5
C11 C12 H12C 109.5
H12A C12 H12C 109.5
H12B C12 H12C 109.5
C11 C13 H13A 109.5
C11 C13 H13B 109.5
H13A C13 H13B 109.5
C11 C13 H13C 109.5
H13A C13 H13C 109.5
H13B C13 H13C 109.5
N1 C14 C15 109.41(15)
N1 C14 C11 123.07(15)
C15 C14 C11 127.41(16)
C16 C15 C14 106.96(16)
C16 C15 H15 126.5
C14 C15 H15 126.5
C15 C16 C17 107.03(16)
C15 C16 H16 126.5
C17 C16 H16 126.5
N1 C17 C18 120.59(15)
N1 C17 C16 107.85(15)
C18 C17 C16 131.55(16)
C17 C18 C25 122.95(15)
C17 C18 C19 118.80(15)
C25 C18 C19 118.25(15)
C20 C19 C24 115.96(16)
C20 C19 C18 122.79(16)
C24 C19 C18 121.25(16)
F1 C20 C21 117.81(18)
F1 C20 C19 119.99(16)
C21 C20 C19 122.20(19)
F2 C21 C22 120.14(18)
F2 C21 C20 119.9(2)
C22 C21 C20 119.90(19)
F3 C22 C21 119.8(2)
F3 C22 C23 120.0(2)
C21 C22 C23 120.19(18)
F4 C23 C22 120.33(19)
F4 C23 C24 120.0(2)
C22 C23 C24 119.7(2)
F5 C24 C23 117.77(18)
F5 C24 C19 120.16(16)
C23 C24 C19 122.06(19)
N2 C25 C26 106.86(16)
N2 C25 C18 121.00(16)
C26 C25 C18 131.97(16)
C27 C26 C25 107.61(17)
C27 C26 H26 126.2
C25 C26 H26 126.2
C26 C27 C28 107.02(17)
C26 C27 H27 126.5
C28 C27 H27 126.5
N2 C28 C27 108.56(16)
N2 C28 C29 120.82(15)
C27 C28 C29 130.55(16)
C28 C29 C5 111.83(15)
C28 C29 C31 109.00(15)
C5 C29 C31 107.83(16)
C28 C29 C30 108.22(16)
C5 C29 C30 110.93(15)
C31 C29 C30 108.98(17)
C29 C30 H30A 109.5
C29 C30 H30B 109.5
H30A C30 H30B 109.5
C29 C30 H30C 109.5
H30A C30 H30C 109.5
H30B C30 H30C 109.5
C29 C31 H31A 109.5
C29 C31 H31B 109.5
H31A C31 H31B 109.5
C29 C31 H31C 109.5
H31A C31 H31C 109.5
H31B C31 H31C 109.5
C14 N1 C17 108.74(15)
C28 N2 C25 109.90(15)
C28 N2 H2A 130(2)
C25 N2 H2A 119(2)
C9 Fe1 C8 40.30(8)
C9 Fe1 C2 102.66(8)
C8 Fe1 C2 127.70(8)
C9 Fe1 C3 128.29(9)
C8 Fe1 C3 166.55(8)
C2 Fe1 C3 40.45(9)
C9 Fe1 C1 109.75(8)
C8 Fe1 C1 107.00(8)
C2 Fe1 C1 40.37(8)
C3 Fe1 C1 67.76(8)
C9 Fe1 C10 40.66(8)
C8 Fe1 C10 67.84(8)
C2 Fe1 C10 110.42(8)
C3 Fe1 C10 107.89(8)
C1 Fe1 C10 141.03(8)
C9 Fe1 C4 168.56(8)
C8 Fe1 C4 150.74(8)
C2 Fe1 C4 67.74(8)
C3 Fe1 C4 40.29(8)
C1 Fe1 C4 67.42(8)
C10 Fe1 C4 135.18(8)
C9 Fe1 C7 67.71(7)
C8 Fe1 C7 40.37(7)
C2 Fe1 C7 168.07(8)
C3 Fe1 C7 151.28(8)
C1 Fe1 C7 134.48(7)
C10 Fe1 C7 67.35(7)
C4 Fe1 C7 122.58(7)
C9 Fe1 C5 143.64(8)
C8 Fe1 C5 116.68(7)
C2 Fe1 C5 68.18(8)
C3 Fe1 C5 68.02(8)
C1 Fe1 C5 40.44(7)
C10 Fe1 C5 175.31(7)
C4 Fe1 C5 40.16(7)
C7 Fe1 C5 114.99(7)
C9 Fe1 C6 68.06(7)
C8 Fe1 C6 67.79(7)
C2 Fe1 C6 144.65(8)
C3 Fe1 C6 117.86(8)
C1 Fe1 C6 174.27(7)
C10 Fe1 C6 40.26(7)
C4 Fe1 C6 115.82(7)
C7 Fe1 C6 39.92(7)
C5 Fe1 C6 138.97(7)

loop_
_geom_bond_atom_site_label_1
_geom_bond_atom_site_label_2
_geom_bond_distance
C1 C2 1.409(3)
C1 C5 1.428(3)
C1 Fe1 2.0450(19)
C1 H1 0.9300
C2 C3 1.411(3)
C2 Fe1 2.0374(18)
C2 H2 0.9300
C3 C4 1.416(3)
C3 Fe1 2.0446(19)
C3 H3 0.9300
C4 C5 1.426(3)
C4 Fe1 2.0666(18)
C4 H4 0.9300
C5 C29 1.524(3)
C5 Fe1 2.0852(18)
C6 C7 1.423(2)
C6 C10 1.427(2)
C6 C11 1.524(2)
C6 Fe1 2.0982(17)
C7 C8 1.416(2)
C7 Fe1 2.0692(16)
C7 H7 0.9300
C8 C9 1.399(3)
C8 Fe1 2.0335(17)
C8 H8 0.9300
C9 C10 1.416(3)
C9 Fe1 2.0290(18)
C9 H9 0.9300
C10 Fe1 2.0452(19)
C10 H10 0.9300
C11 C14 1.504(2)
C11 C12 1.536(3)
C11 C13 1.542(3)
C12 H12A 0.9600
C12 H12B 0.9600
C12 H12C 0.9600
C13 H13A 0.9600
C13 H13B 0.9600
C13 H13C 0.9600
C14 N1 1.314(2)
C14 C15 1.432(2)
C15 C16 1.368(3)
C15 H15 0.9300
C16 C17 1.415(2)
C16 H16 0.9300
C17 N1 1.392(2)
C17 C18 1.396(2)
C18 C25 1.405(2)
C18 C19 1.489(2)
C19 C20 1.386(3)
C19 C24 1.387(3)
C20 F1 1.336(2)
C20 C21 1.376(3)
C21 F2 1.340(2)
C21 C22 1.355(3)
C22 F3 1.340(2)
C22 C23 1.363(3)
C23 F4 1.333(3)
C23 C24 1.378(3)
C24 F5 1.336(2)
C25 N2 1.377(2)
C25 C26 1.401(3)
C26 C27 1.366(3)
C26 H26 0.9300
C27 C28 1.412(3)
C27 H27 0.9300
C28 N2 1.314(2)
C28 C29 1.503(2)
C29 C31 1.537(3)
C29 C30 1.539(3)
C30 H30A 0.9600
C30 H30B 0.9600
C30 H30C 0.9600
C31 H31A 0.9600
C31 H31B 0.9600
C31 H31C 0.9600
N2 H2A 0.80(3)

loop_
_geom_hbond_atom_site_label_D
_geom_hbond_atom_site_label_H
_geom_hbond_atom_site_label_A
_geom_hbond_distance_DH
_geom_hbond_distance_HA
_geom_hbond_distance_DA
_geom_hbond_angle_DHA
N2 H2A N1 0.80(3) 1.93(3) 2.573(2) 136(3)

loop_
_geom_torsion_atom_site_label_1
_geom_torsion_atom_site_label_2
_geom_torsion_atom_site_label_3
_geom_torsion_atom_site_label_4
_geom_torsion
C5 C1 C2 C3 -0.4(2)
Fe1 C1 C2 C3 60.11(14)
C5 C1 C2 Fe1 -60.54(13)
C1 C2 C3 C4 0.3(2)
Fe1 C2 C3 C4 60.49(14)
C1 C2 C3 Fe1 -60.15(14)
C2 C3 C4 C5 -0.1(2)
Fe1 C3 C4 C5 59.62(13)
C2 C3 C4 Fe1 -59.74(14)
C3 C4 C5 C1 -0.1(2)
Fe1 C4 C5 C1 58.49(12)
C3 C4 C5 C29 170.23(17)
Fe1 C4 C5 C29 -131.14(18)
C3 C4 C5 Fe1 -58.63(13)
C2 C1 C5 C4 0.3(2)
Fe1 C1 C5 C4 -59.11(12)
C2 C1 C5 C29 -170.75(16)
Fe1 C1 C5 C29 129.80(16)
C2 C1 C5 Fe1 59.45(13)
C10 C6 C7 C8 -0.67(19)
C11 C6 C7 C8 164.80(16)
Fe1 C6 C7 C8 -58.40(12)
C10 C6 C7 Fe1 57.73(12)
C11 C6 C7 Fe1 -136.79(17)
C6 C7 C8 C9 0.1(2)
Fe1 C7 C8 C9 -60.00(13)
C6 C7 C8 Fe1 60.06(12)
C7 C8 C9 C10 0.6(2)
Fe1 C8 C9 C10 -60.35(13)
C7 C8 C9 Fe1 60.93(12)
C8 C9 C10 C6 -1.0(2)
Fe1 C9 C10 C6 -61.20(13)
C8 C9 C10 Fe1 60.19(13)
C7 C6 C10 C9 1.0(2)
C11 C6 C10 C9 -165.37(16)
Fe1 C6 C10 C9 59.45(13)
C7 C6 C10 Fe1 -58.41(11)
C11 C6 C10 Fe1 135.18(16)
C7 C6 C11 C14 36.7(2)
C10 C6 C11 C14 -160.06(16)
Fe1 C6 C11 C14 -65.9(2)
C7 C6 C11 C12 158.40(18)
C10 C6 C11 C12 -38.4(2)
Fe1 C6 C11 C12 55.8(2)
C7 C6 C11 C13 -82.4(2)
C10 C6 C11 C13 80.8(2)
Fe1 C6 C11 C13 175.00(16)
C6 C11 C14 N1 21.4(2)
C12 C11 C14 N1 -102.4(2)
C13 C11 C14 N1 139.31(18)
C6 C11 C14 C15 -162.68(16)
C12 C11 C14 C15 73.5(2)
C13 C11 C14 C15 -44.8(2)
N1 C14 C15 C16 -0.3(2)
C11 C14 C15 C16 -176.64(16)
C14 C15 C16 C17 -0.12(19)
C15 C16 C17 N1 0.47(19)
C15 C16 C17 C18 -178.20(19)
N1 C17 C18 C25 0.2(3)
C16 C17 C18 C25 178.69(18)
N1 C17 C18 C19 -179.56(15)
C16 C17 C18 C19 -1.0(3)
C17 C18 C19 C20 -59.5(2)
C25 C18 C19 C20 120.8(2)
C17 C18 C19 C24 119.9(2)
C25 C18 C19 C24 -59.8(2)
C24 C19 C20 F1 179.04(16)
C18 C19 C20 F1 -1.5(3)
C24 C19 C20 C21 -1.0(3)
C18 C19 C20 C21 178.38(17)
F1 C20 C21 F2 2.1(3)
C19 C20 C21 F2 -177.79(17)
F1 C20 C21 C22 -179.45(18)
C19 C20 C21 C22 0.6(3)
F2 C21 C22 F3 -1.2(3)
C20 C21 C22 F3 -179.61(19)
F2 C21 C22 C23 178.65(19)
C20 C21 C22 C23 0.2(3)
F3 C22 C23 F4 -0.5(3)
C21 C22 C23 F4 179.6(2)
F3 C22 C23 C24 179.2(2)
C21 C22 C23 C24 -0.6(3)
F4 C23 C24 F5 0.4(3)
C22 C23 C24 F5 -179.38(19)
F4 C23 C24 C19 179.93(19)
C22 C23 C24 C19 0.2(3)
C20 C19 C24 F5 -179.82(17)
C18 C19 C24 F5 0.7(3)
C20 C19 C24 C23 0.6(3)
C18 C19 C24 C23 -178.79(18)
C17 C18 C25 N2 -4.0(3)
C19 C18 C25 N2 175.74(17)
C17 C18 C25 C26 170.6(2)
C19 C18 C25 C26 -9.7(3)
N2 C25 C26 C27 1.3(3)
C18 C25 C26 C27 -173.9(2)
C25 C26 C27 C28 -0.1(3)
C26 C27 C28 N2 -1.1(3)
C26 C27 C28 C29 -178.1(2)
N2 C28 C29 C5 41.7(2)
C27 C28 C29 C5 -141.6(2)
N2 C28 C29 C31 160.9(2)
C27 C28 C29 C31 -22.5(3)
N2 C28 C29 C30 -80.8(2)
C27 C28 C29 C30 95.9(2)
C4 C5 C29 C28 18.0(2)
C1 C5 C29 C28 -173.11(16)
Fe1 C5 C29 C28 -81.5(2)
C4 C5 C29 C31 -101.8(2)
C1 C5 C29 C31 67.1(2)
Fe1 C5 C29 C31 158.66(15)
C4 C5 C29 C30 138.92(18)
C1 C5 C29 C30 -52.2(2)
Fe1 C5 C29 C30 39.4(2)
C15 C14 N1 C17 0.60(19)
C11 C14 N1 C17 177.13(15)
C18 C17 N1 C14 178.17(16)
C16 C17 N1 C14 -0.67(19)
C27 C28 N2 C25 2.0(2)
C29 C28 N2 C25 179.28(17)
C26 C25 N2 C28 -2.0(2)
C18 C25 N2 C28 173.78(18)
C10 C9 Fe1 C8 118.55(16)
C8 C9 Fe1 C2 134.75(12)
C10 C9 Fe1 C2 -106.70(12)
C8 C9 Fe1 C3 170.03(12)
C10 C9 Fe1 C3 -71.42(14)
C8 C9 Fe1 C1 93.26(12)
C10 C9 Fe1 C1 -148.19(11)
C8 C9 Fe1 C10 -118.55(16)
C8 C9 Fe1 C4 166.8(4)
C10 C9 Fe1 C4 -74.6(4)
C8 C9 Fe1 C7 -37.84(11)
C10 C9 Fe1 C7 80.70(11)
C8 C9 Fe1 C5 64.47(16)
C10 C9 Fe1 C5 -176.99(11)
C8 C9 Fe1 C6 -81.08(11)
C10 C9 Fe1 C6 37.47(10)
C7 C8 Fe1 C9 -118.79(16)
C9 C8 Fe1 C2 -61.12(15)
C7 C8 Fe1 C2 -179.91(11)
C9 C8 Fe1 C3 -35.7(4)
C7 C8 Fe1 C3 -154.5(3)
C9 C8 Fe1 C1 -100.71(12)
C7 C8 Fe1 C1 140.50(11)
C9 C8 Fe1 C10 38.17(11)
C7 C8 Fe1 C10 -80.62(11)
C9 C8 Fe1 C4 -174.69(14)
C7 C8 Fe1 C4 66.52(19)
C9 C8 Fe1 C7 118.79(16)
C9 C8 Fe1 C5 -143.23(11)
C7 C8 Fe1 C5 97.98(11)
C9 C8 Fe1 C6 81.80(12)
C7 C8 Fe1 C6 -36.99(10)
C1 C2 Fe1 C9 -105.69(13)
C3 C2 Fe1 C9 135.68(13)
C1 C2 Fe1 C8 -70.20(15)
C3 C2 Fe1 C8 171.16(12)
C1 C2 Fe1 C3 118.63(18)
C3 C2 Fe1 C1 -118.63(18)
C1 C2 Fe1 C10 -147.44(11)
C3 C2 Fe1 C10 93.93(14)
C1 C2 Fe1 C4 80.84(12)
C3 C2 Fe1 C4 -37.79(13)
C1 C2 Fe1 C7 -70.5(4)
C3 C2 Fe1 C7 170.9(3)
C1 C2 Fe1 C5 37.36(11)
C3 C2 Fe1 C5 -81.27(13)
C1 C2 Fe1 C6 -175.49(11)
C3 C2 Fe1 C6 65.88(18)
C2 C3 Fe1 C9 -60.29(17)
C4 C3 Fe1 C9 -179.01(11)
C2 C3 Fe1 C8 -31.5(4)
C4 C3 Fe1 C8 -150.2(3)
C4 C3 Fe1 C2 -118.72(19)
C2 C3 Fe1 C1 37.89(13)
C4 C3 Fe1 C1 -80.83(13)
C2 C3 Fe1 C10 -100.76(14)
C4 C3 Fe1 C10 140.52(12)
C2 C3 Fe1 C4 118.72(19)
C2 C3 Fe1 C7 -176.10(14)
C4 C3 Fe1 C7 65.2(2)
C2 C3 Fe1 C5 81.70(14)
C4 C3 Fe1 C5 -37.02(11)
C2 C3 Fe1 C6 -143.33(12)
C4 C3 Fe1 C6 97.95(13)
C2 C1 Fe1 C9 86.41(13)
C5 C1 Fe1 C9 -153.88(11)
C2 C1 Fe1 C8 128.88(12)
C5 C1 Fe1 C8 -111.41(11)
C5 C1 Fe1 C2 119.71(16)
C2 C1 Fe1 C3 -37.97(12)
C5 C1 Fe1 C3 81.74(11)
C2 C1 Fe1 C10 53.31(17)
C5 C1 Fe1 C10 173.02(12)
C2 C1 Fe1 C4 -81.71(13)
C5 C1 Fe1 C4 38.00(10)
C2 C1 Fe1 C7 164.15(12)
C5 C1 Fe1 C7 -76.14(13)
C2 C1 Fe1 C5 -119.71(16)
C2 C1 Fe1 C6 152.9(6)
C5 C1 Fe1 C6 -87.4(7)
C6 C10 Fe1 C9 119.17(15)
C9 C10 Fe1 C8 -37.84(11)
C6 C10 Fe1 C8 81.33(11)
C9 C10 Fe1 C2 85.72(13)
C6 C10 Fe1 C2 -155.10(11)
C9 C10 Fe1 C3 128.58(12)
C6 C10 Fe1 C3 -112.25(12)
C9 C10 Fe1 C1 52.07(17)
C6 C10 Fe1 C1 171.24(12)
C9 C10 Fe1 C4 164.26(12)
C6 C10 Fe1 C4 -76.56(14)
C9 C10 Fe1 C7 -81.67(12)
C6 C10 Fe1 C7 37.51(10)
C9 C10 Fe1 C5 157.6(8)
C6 C10 Fe1 C5 -83.2(8)
C9 C10 Fe1 C6 -119.17(15)
C3 C4 Fe1 C9 3.9(4)
C5 C4 Fe1 C9 -116.1(4)
C3 C4 Fe1 C8 166.34(15)
C5 C4 Fe1 C8 46.31(19)
C3 C4 Fe1 C2 37.94(13)
C5 C4 Fe1 C2 -82.09(12)
C5 C4 Fe1 C3 -120.03(17)
C3 C4 Fe1 C1 81.77(13)
C5 C4 Fe1 C1 -38.26(11)
C3 C4 Fe1 C10 -59.13(16)
C5 C4 Fe1 C10 -179.16(10)
C3 C4 Fe1 C7 -148.83(12)
C5 C4 Fe1 C7 91.14(12)
C3 C4 Fe1 C5 120.03(17)
C3 C4 Fe1 C6 -103.42(13)
C5 C4 Fe1 C6 136.56(10)
C8 C7 Fe1 C9 37.78(12)
C6 C7 Fe1 C9 -81.99(11)
C6 C7 Fe1 C8 -119.76(15)
C8 C7 Fe1 C2 0.3(4)
C6 C7 Fe1 C2 -119.4(4)
C8 C7 Fe1 C3 167.99(16)
C6 C7 Fe1 C3 48.2(2)
C8 C7 Fe1 C1 -58.49(15)
C6 C7 Fe1 C1 -178.26(10)
C8 C7 Fe1 C10 81.94(12)
C6 C7 Fe1 C10 -37.82(10)
C8 C7 Fe1 C4 -147.86(12)
C6 C7 Fe1 C4 92.38(11)
C8 C7 Fe1 C5 -102.51(12)
C6 C7 Fe1 C5 137.73(10)
C8 C7 Fe1 C6 119.76(15)
C4 C5 Fe1 C9 162.52(13)
C1 C5 Fe1 C9 44.34(17)
C29 C5 Fe1 C9 -71.9(2)
C4 C5 Fe1 C8 -156.70(11)
C1 C5 Fe1 C8 85.11(12)
C29 C5 Fe1 C8 -31.12(19)
C4 C5 Fe1 C2 80.89(12)
C1 C5 Fe1 C2 -37.30(11)
C29 C5 Fe1 C2 -153.53(19)
C4 C5 Fe1 C3 37.14(11)
C1 C5 Fe1 C3 -81.05(12)
C29 C5 Fe1 C3 162.72(19)
C4 C5 Fe1 C1 118.19(15)
C29 C5 Fe1 C1 -116.2(2)
C4 C5 Fe1 C10 7.3(9)
C1 C5 Fe1 C10 -110.9(8)
C29 C5 Fe1 C10 132.8(8)
C1 C5 Fe1 C4 -118.19(15)
C29 C5 Fe1 C4 125.6(2)
C4 C5 Fe1 C7 -111.65(11)
C1 C5 Fe1 C7 130.16(11)
C29 C5 Fe1 C7 13.93(19)
C4 C5 Fe1 C6 -70.55(14)
C1 C5 Fe1 C6 171.27(11)
C29 C5 Fe1 C6 55.0(2)
C7 C6 Fe1 C9 81.04(11)
C10 C6 Fe1 C9 -37.83(11)
C11 C6 Fe1 C9 -153.8(2)
C7 C6 Fe1 C8 37.40(10)
C10 C6 Fe1 C8 -81.47(12)
C11 C6 Fe1 C8 162.5(2)
C7 C6 Fe1 C2 161.87(13)
C10 C6 Fe1 C2 42.99(18)
C11 C6 Fe1 C2 -73.0(2)
C7 C6 Fe1 C3 -156.09(11)
C10 C6 Fe1 C3 85.04(13)
C11 C6 Fe1 C3 -31.0(2)
C7 C6 Fe1 C1 12.6(7)
C10 C6 Fe1 C1 -106.3(7)
C11 C6 Fe1 C1 137.7(6)
C7 C6 Fe1 C10 118.87(15)
C11 C6 Fe1 C10 -116.0(2)
C7 C6 Fe1 C4 -110.73(11)
C10 C6 Fe1 C4 130.40(11)
C11 C6 Fe1 C4 14.4(2)
C10 C6 Fe1 C7 -118.87(15)
C11 C6 Fe1 C7 125.1(2)
C7 C6 Fe1 C5 -68.24(14)
C10 C6 Fe1 C5 172.89(11)
C11 C6 Fe1 C5 56.9(2)
